data_1550244
loop_
_publ_author_name
'Karri, Ramesh'
'Chalana, Ashish'
'Das, Ranajit'
'Rai, Rakesh Kumar'
'Roy, Gouriprasanna'

_publ_section_title
;
 Cytoprotective effects of imidazole-based [S<sub>1</sub>] and
 [S<sub>2</sub>]-donor ligands against mercury toxicity: a bioinorganic
 approach.
;
_journal_issue 1
_journal_name_full 'Metallomics : integrated biometal science'
_journal_page_first 213
_journal_page_last 225
_journal_paper_doi 10.1039/c8mt00237a
_journal_volume 11
_journal_year 2019
_chemical_formula_moiety ' C18 H24 Cl4 Hg2 N8 S4, 2(C2 H6 O S)'
_chemical_formula_sum 'C22 H36 Cl4 Hg2 N8 O2 S6'
_chemical_formula_weight 1179.93
_space_group_crystal_system monoclinic
_space_group_IT_number 12
_space_group_name_Hall '-C 2y'
_space_group_name_H-M_alt 'C 1 2/m 1'
_symmetry_space_group_name_Hall '-C 2y'
_symmetry_space_group_name_H-M 'C 1 2/m 1'
_atom_sites_solution_hydrogens geom
_audit_creation_method SHELXL-2014/7
_audit_update_record
;
2018-07-23 deposited with the CCDC.
2018-11-12 downloaded from the CCDC.
;
_cell_angle_alpha 90
_cell_angle_beta 126.485(5)
_cell_angle_gamma 90
_cell_formula_units_Z 2
_cell_length_a 17.9245(16)
_cell_length_b 12.3888(16)
_cell_length_c 10.6773(10)
_cell_measurement_reflns_used 9806
_cell_measurement_temperature 298(2)
_cell_measurement_theta_max 26.40
_cell_measurement_theta_min 2.37
_cell_volume 1906.3(4)
_computing_cell_refinement 'Bruker SAINT'
_computing_data_collection 'Bruker APEX2'
_computing_data_reduction 'Bruker SAINT'
_computing_molecular_graphics 'Bruker SHELXTL'
_computing_publication_material 'Bruker SHELXTL'
_computing_structure_refinement 'SHELXL-2014/7 (Sheldrick, 2014)'
_computing_structure_solution 'SHELXS-97 (Sheldrick 2008)'
_diffrn_ambient_temperature 298(2)
_diffrn_measured_fraction_theta_full 0.999
_diffrn_measured_fraction_theta_max 0.270
_diffrn_measurement_device_type 'Bruker PHOTON100 CMOS'
_diffrn_measurement_method '\f and \w scans'
_diffrn_radiation_type MoK\a
_diffrn_radiation_wavelength 0.71073
_diffrn_reflns_av_R_equivalents 0.0476
_diffrn_reflns_av_unetI/netI 0.0156
_diffrn_reflns_Laue_measured_fraction_full 0.999
_diffrn_reflns_Laue_measured_fraction_max 0.270
_diffrn_reflns_limit_h_max 22
_diffrn_reflns_limit_h_min -22
_diffrn_reflns_limit_k_max 15
_diffrn_reflns_limit_k_min -15
_diffrn_reflns_limit_l_max 13
_diffrn_reflns_limit_l_min -13
_diffrn_reflns_number 36936
_diffrn_reflns_point_group_measured_fraction_full 0.999
_diffrn_reflns_point_group_measured_fraction_max 0.270
_diffrn_reflns_theta_full 25.242
_diffrn_reflns_theta_max 26.362
_diffrn_reflns_theta_min 2.372
_diffrn_source X-ray
_exptl_absorpt_coefficient_mu 8.687
_exptl_absorpt_correction_T_max 0.752
_exptl_absorpt_correction_T_min 0.368
_exptl_absorpt_correction_type multi-scan
_exptl_absorpt_process_details SADABS
_exptl_crystal_colour Colourless
_exptl_crystal_density_diffrn 2.056
_exptl_crystal_description Daimond
_exptl_crystal_F_000 1128.0
_exptl_crystal_size_max 0.133
_exptl_crystal_size_mid 0.094
_exptl_crystal_size_min 0.033
_refine_diff_density_max 1.096
_refine_diff_density_min -1.099
_refine_diff_density_rms 0.110
_refine_ls_extinction_coef 0.00183(11)
_refine_ls_extinction_expression Fc^*^=kFc[1+0.001xFc^2^\l^3^/sin(2\q)]^-1/4^
_refine_ls_extinction_method 'SHELXL-2014/7 (Sheldrick 2014'
_refine_ls_goodness_of_fit_ref 1.336
_refine_ls_hydrogen_treatment constr
_refine_ls_matrix_type full
_refine_ls_number_parameters 119
_refine_ls_number_reflns 2059
_refine_ls_number_restraints 0
_refine_ls_restrained_S_all 1.336
_refine_ls_R_factor_all 0.0290
_refine_ls_R_factor_gt 0.0275
_refine_ls_shift/su_max 0.001
_refine_ls_shift/su_mean 0.000
_refine_ls_structure_factor_coef Fsqd
_refine_ls_weighting_details 'w=1/[\s^2^(Fo^2^)+20.2638P] where P=(Fo^2^+2Fc^2^)/3'
_refine_ls_weighting_scheme calc
_refine_ls_wR_factor_gt 0.0722
_refine_ls_wR_factor_ref 0.0729
_reflns_Friedel_coverage 0.000
_reflns_number_gt 1993
_reflns_number_total 2059
_reflns_threshold_expression 'I > 2\s(I)'
_cod_data_source_file c8mt00237a3.cif
_cod_data_source_block '[(L2)2Hg2Cl4]'
_cod_depositor_comments
;
The following automatic conversions were performed:

'_exptl_absorpt_correction_type' value 'Multi-Scan' changed to
'multi-scan' according to
/home/data/users/saulius/crontab/automatic-downloads/rss-feeds/RSC/lib/dictionaries/cif_core.dic
dictionary named 'cif_core.dic' version 2.4.2 from 2011-04-26.

Automatic conversion script
Id: cif_fix_values 4973 2017-02-22 13:04:09Z antanas 

 Adding full bibliography for 1550243--1550249.cif.
;
_cod_original_formula_sum 'C22 H36 Cl4 Hg2 N8 O2 S6 '
_cod_database_code 1550244
_shelx_shelxl_version_number 2014/7
_shelx_space_group_comment
;
The symmetry employed for this shelxl refinement is uniquely defined
by the following loop, which should always be used as a source of
symmetry information in preference to the above space-group names.
They are only intended as comments.
;

loop_
_space_group_symop_operation_xyz
'x, y, z'
'-x, y, -z'
'x+1/2, y+1/2, z'
'-x+1/2, y+1/2, -z'
'-x, -y, -z'
'x, -y, z'
'-x+1/2, -y+1/2, -z'
'x+1/2, -y+1/2, z'

loop_
_atom_site_label
_atom_site_type_symbol
_atom_site_fract_x
_atom_site_fract_y
_atom_site_fract_z
_atom_site_U_iso_or_equiv
_atom_site_adp_type
_atom_site_occupancy
_atom_site_site_symmetry_order
_atom_site_calc_flag
_atom_site_refinement_flags_posn
_atom_site_refinement_flags_adp
_atom_site_refinement_flags_occupancy
_atom_site_disorder_assembly
_atom_site_disorder_group
Hg1 Hg 0.54695(2) 1.0000 0.22505(4) 0.04030(13) Uani 1 2 d S T P A 1
Cl1 Cl 0.66157(14) 1.0000 0.1635(2) 0.0483(5) Uani 1 2 d S T P A 1
S1 S 0.46212(9) 0.82604(11) 0.16472(15) 0.0402(3) Uani 1 1 d . . . A 1
Cl2 Cl 0.65914(14) 1.0000 0.5289(2) 0.0459(5) Uani 1 2 d S T P A 1
S2 S 0.3608(2) 0.5000 0.0596(5) 0.1034(13) Uani 1 2 d S T P B 1
N2 N 0.5526(4) 0.7544(4) 0.4664(6) 0.0478(12) Uani 1 1 d . . . A 1
N1 N 0.6105(3) 0.6936(4) 0.3516(5) 0.0451(11) Uani 1 1 d . . . A 1
C5 C 0.5438(4) 0.7572(4) 0.3313(6) 0.0363(11) Uani 1 1 d . . . A 1
C4 C 0.5000 0.8204(8) 0.5000 0.056(2) Uani 1 2 d S T P A 1
H4A H 0.5420 0.8664 0.5887 0.067 Uiso 0.5 1 calc R U P A 1
H4B H 0.4580 0.8664 0.4113 0.067 Uiso 0.5 1 calc R U P A 1
C2 C 0.6632(5) 0.6528(6) 0.5001(7) 0.0628(19) Uani 1 1 d . . . A 1
H2 H 0.7147 0.6079 0.5438 0.075 Uiso 1 1 calc R U . A 1
C6 C 0.2800(6) 0.6062(7) -0.0228(11) 0.084(2) Uani 1 1 d . . . B 1
H6A H 0.2382 0.5985 0.0049 0.125 Uiso 1 1 calc R U . B 1
H6B H 0.2455 0.6043 -0.1341 0.125 Uiso 1 1 calc R U . B 1
H6C H 0.3121 0.6739 0.0158 0.125 Uiso 1 1 calc R U . B 1
C1 C 0.6230(5) 0.6721(7) 0.2319(8) 0.069(2) Uani 1 1 d . . . A 1
H1A H 0.5728 0.6281 0.1520 0.103 Uiso 1 1 calc R U . A 1
H1B H 0.6807 0.6350 0.2767 0.103 Uiso 1 1 calc R U . A 1
H1C H 0.6238 0.7391 0.1874 0.103 Uiso 1 1 calc R U . A 1
C3 C 0.6264(6) 0.6898(7) 0.5701(8) 0.075(2) Uani 1 1 d . . . A 1
H3 H 0.6472 0.6743 0.6713 0.091 Uiso 1 1 calc R U . A 1
O1A O 0.4177(10) 0.5000 0.2124(18) 0.127(8) Uani 0.625(19) 2 d S T P B 1
O1B O 0.4341(12) 0.5000 0.066(3) 0.077(8) Uani 0.375(19) 2 d S T P B 2

loop_
_atom_site_aniso_label
_atom_site_aniso_U_11
_atom_site_aniso_U_22
_atom_site_aniso_U_33
_atom_site_aniso_U_23
_atom_site_aniso_U_13
_atom_site_aniso_U_12
Hg1 0.04340(19) 0.03804(19) 0.03780(18) 0.000 0.02324(14) 0.000
Cl1 0.0432(10) 0.0681(14) 0.0384(10) 0.000 0.0269(9) 0.000
S1 0.0338(7) 0.0381(7) 0.0363(7) 0.0023(6) 0.0141(6) -0.0024(5)
Cl2 0.0402(10) 0.0580(12) 0.0315(9) 0.000 0.0170(8) 0.000
S2 0.0405(15) 0.107(3) 0.124(3) 0.000 0.0282(18) 0.000
N2 0.067(3) 0.043(3) 0.047(3) 0.010(2) 0.041(3) 0.012(2)
N1 0.045(3) 0.047(3) 0.040(2) 0.005(2) 0.023(2) 0.011(2)
C5 0.040(3) 0.034(3) 0.035(3) 0.001(2) 0.022(2) 0.002(2)
C4 0.077(6) 0.049(5) 0.066(6) 0.000 0.056(5) 0.000
C2 0.065(4) 0.063(4) 0.045(3) 0.015(3) 0.025(3) 0.028(4)
C6 0.074(5) 0.075(6) 0.111(7) -0.007(5) 0.060(5) -0.005(4)
C1 0.070(5) 0.086(6) 0.067(4) 0.000(4) 0.050(4) 0.024(4)
C3 0.099(6) 0.072(5) 0.047(4) 0.023(4) 0.039(4) 0.024(5)
O1A 0.069(10) 0.19(2) 0.067(10) 0.000 0.009(8) 0.000
O1B 0.033(10) 0.078(14) 0.103(18) 0.000 0.032(10) 0.000

loop_
_atom_type_symbol
_atom_type_description
_atom_type_scat_dispersion_real
_atom_type_scat_dispersion_imag
_atom_type_scat_source
C C 0.0033 0.0016 'International Tables Vol C Tables 4.2.6.8 and 6.1.1.4'
H H 0.0000 0.0000 'International Tables Vol C Tables 4.2.6.8 and 6.1.1.4'
Cl Cl 0.1484 0.1585 'International Tables Vol C Tables 4.2.6.8 and 6.1.1.4'
Hg Hg -2.3894 9.2266 'International Tables Vol C Tables 4.2.6.8 and 6.1.1.4'
N N 0.0061 0.0033 'International Tables Vol C Tables 4.2.6.8 and 6.1.1.4'
O O 0.0106 0.0060 'International Tables Vol C Tables 4.2.6.8 and 6.1.1.4'
S S 0.1246 0.1234 'International Tables Vol C Tables 4.2.6.8 and 6.1.1.4'

loop_
_geom_angle_atom_site_label_1
_geom_angle_atom_site_label_2
_geom_angle_atom_site_label_3
_geom_angle
_geom_angle_site_symmetry_1
_geom_angle_site_symmetry_3
S1 Hg1 S1 119.78(7) . 6_575
S1 Hg1 Cl1 113.72(4) . .
S1 Hg1 Cl1 113.72(4) 6_575 .
S1 Hg1 Cl2 102.83(4) . .
S1 Hg1 Cl2 102.83(4) 6_575 .
Cl1 Hg1 Cl2 100.40(7) . .
C5 S1 Hg1 98.56(19) . .
O1A S2 C6 115.0(6) . 6_565
O1A S2 C6 115.0(6) . .
C6 S2 C6 97.0(6) 6_565 .
C5 N2 C3 108.7(5) . .
C5 N2 C4 124.7(4) . .
C3 N2 C4 126.1(5) . .
C5 N1 C2 109.8(5) . .
C5 N1 C1 123.9(5) . .
C2 N1 C1 126.3(5) . .
N1 C5 N2 106.6(5) . .
N1 C5 S1 126.2(4) . .
N2 C5 S1 127.2(4) . .
N2 C4 N2 111.0(7) 2_656 .
N2 C4 H4A 109.4 2_656 .
N2 C4 H4A 109.4 . .
N2 C4 H4B 109.4 2_656 .
N2 C4 H4B 109.4 . .
H4A C4 H4B 108.0 . .
C3 C2 N1 106.8(6) . .
C3 C2 H2 126.6 . .
N1 C2 H2 126.6 . .
S2 C6 H6A 109.5 . .
S2 C6 H6B 109.5 . .
H6A C6 H6B 109.5 . .
S2 C6 H6C 109.5 . .
H6A C6 H6C 109.5 . .
H6B C6 H6C 109.5 . .
N1 C1 H1A 109.5 . .
N1 C1 H1B 109.5 . .
H1A C1 H1B 109.5 . .
N1 C1 H1C 109.5 . .
H1A C1 H1C 109.5 . .
H1B C1 H1C 109.5 . .
C2 C3 N2 108.0(6) . .
C2 C3 H3 126.0 . .
N2 C3 H3 126.0 . .

loop_
_geom_bond_atom_site_label_1
_geom_bond_atom_site_label_2
_geom_bond_distance
_geom_bond_site_symmetry_2
Hg1 S1 2.4914(14) .
Hg1 S1 2.4914(14) 6_575
Hg1 Cl1 2.502(2) .
Hg1 Cl2 2.6098(19) .
S1 C5 1.714(5) .
S2 O1B 1.277(18) .
S2 O1A 1.312(15) .
S2 C6 1.758(9) 6_565
S2 C6 1.758(9) .
N2 C5 1.355(7) .
N2 C3 1.369(9) .
N2 C4 1.446(7) .
N1 C5 1.338(7) .
N1 C2 1.372(7) .
N1 C1 1.447(8) .
C4 N2 1.446(7) 2_656
C4 H4A 0.9700 .
C4 H4B 0.9700 .
C2 C3 1.339(10) .
C2 H2 0.9300 .
C6 H6A 0.9600 .
C6 H6B 0.9600 .
C6 H6C 0.9600 .
C1 H1A 0.9600 .
C1 H1B 0.9600 .
C1 H1C 0.9600 .
C3 H3 0.9300 .
